data_7122100
loop_
_publ_author_name
'Morgan, Lewis C. F.'
'Kim, Yejin'
'Blandy, Jack N.'
'Murray, Claire A.'
'Christensen, Kirsten E.'
'Thompson, Amber L.'

_publ_section_title
;
 Unexpected behaviour in derivatives of Barluenga's reagent,
 Hal(Coll)<sub>2</sub>X (Coll = 2,4,6-trimethyl pyridine, collidine; Hal =
 I, Br; X = PF<sub>6</sub>, ClO<sub>4</sub> &amp; BF<sub>4</sub>).
;
_journal_issue 70
_journal_name_full 'Chemical communications (Cambridge, England)'
_journal_page_first 9849
_journal_page_last 9852
_journal_paper_doi 10.1039/c8cc05430d
_journal_volume 54
_journal_year 2018
_chemical_formula_moiety 'C16 H22 Br N2, B F4'
_chemical_formula_sum 'C16 H22 B Br F4 N2'
_chemical_formula_weight 409.07
_chemical_melting_point ?
_space_group_IT_number 15
_space_group_name_Hall '-C 2yc'
_space_group_name_H-M_alt 'C 1 2/c 1'
_symmetry_cell_setting monoclinic
_symmetry_space_group_name_Hall '-C 2yc'
_symmetry_space_group_name_H-M 'C 1 2/c 1'
_atom_sites_solution_hydrogens difmap
_atom_sites_solution_primary other
_audit_creation_date 2018-06-04
_audit_creation_method CRYSTALS_ver_14.61_build_6720
_audit_update_record
;
2018-07-05 deposited with the CCDC.
2018-08-06 downloaded from the CCDC.
;
_cell_angle_alpha 90
_cell_angle_beta 102.8782(19)
_cell_angle_gamma 90
_cell_formula_units_Z 8
_cell_length_a 28.9753(5)
_cell_length_b 8.47823(11)
_cell_length_c 15.0337(3)
_cell_measurement_reflns_used 16388
_cell_measurement_temperature 100
_cell_measurement_theta_max 76
_cell_measurement_theta_min 4
_cell_volume 3600.27(11)
_computing_cell_refinement
; 
 CrysAlisPro (Rigaku Oxford Diffraction, 2017) 
;
_computing_data_collection 'SuperNova, (Oxford Diffraction, 2010)'
_computing_data_reduction
; 
 CrysAlisPro (Rigaku Oxford Diffraction, 2017) 
;
_computing_molecular_graphics 'CAMERON (Watkin et al., 1996)'
_computing_publication_material 'CRYSTALS (Betteridge et al., 2003)'
_computing_structure_refinement 'CRYSTALS (Betteridge et al., 2003)'
_computing_structure_solution 'Superflip (Palatinus & Chapuis, 2007)'
_diffrn_ambient_temperature 100
_diffrn_measured_fraction_theta_full 0.996
_diffrn_measured_fraction_theta_max 0.989
_diffrn_measurement_device Area
_diffrn_measurement_device_type 'Oxford Diffraction SuperNova'
_diffrn_measurement_method \w
_diffrn_radiation_monochromator 'focussing mirrors'
_diffrn_radiation_type 'Cu K\a'
_diffrn_radiation_wavelength 1.54184
_diffrn_reflns_av_R_equivalents 0.035
_diffrn_reflns_av_sigmaI/netI 0.0331
_diffrn_reflns_limit_h_max 36
_diffrn_reflns_limit_h_min -36
_diffrn_reflns_limit_k_max 10
_diffrn_reflns_limit_k_min -10
_diffrn_reflns_limit_l_max 18
_diffrn_reflns_limit_l_min -18
_diffrn_reflns_number 29348
_diffrn_reflns_theta_full 73.110
_diffrn_reflns_theta_max 76.156
_diffrn_reflns_theta_min 3.129
_diffrn_standards_number 0
_exptl_absorpt_coefficient_mu 3.474
_exptl_absorpt_correction_T_max 0.37
_exptl_absorpt_correction_T_min 0.20
_exptl_absorpt_correction_type multi-scan
_exptl_absorpt_process_details
; 
 CrysAlisPro (Rigaku Oxford Diffraction, 2017) 
;
_exptl_crystal_colour clear_pale_colourless
_exptl_crystal_density_diffrn 1.509
_exptl_crystal_density_method 'not measured'
_exptl_crystal_description block
_exptl_crystal_F_000 1664
_exptl_crystal_size_max 0.34
_exptl_crystal_size_mid 0.31
_exptl_crystal_size_min 0.29
_refine_diff_density_max 0.98
_refine_diff_density_min -0.80
_refine_ls_extinction_method None
_refine_ls_goodness_of_fit_ref 1.0044
_refine_ls_hydrogen_treatment constr
_refine_ls_matrix_type full
_refine_ls_number_parameters 304
_refine_ls_number_reflns 3713
_refine_ls_number_restraints 0
_refine_ls_R_factor_all 0.0442
_refine_ls_R_factor_gt 0.0431
_refine_ls_shift/su_max 0.0007224
_refine_ls_shift/su_mean 0.0000234
_refine_ls_structure_factor_coef Fsqd
_refine_ls_weighting_details
;
 Method= Modified Sheldrick 
 w=1/[\s^2^(F^2^) + ( 0.05P)^2^ +13.43P] 
 ,where P=(max(Fo^2^,0) + 2Fc^2^)/3 
;
_refine_ls_weighting_scheme calc
_refine_ls_wR_factor_all 0.1089
_refine_ls_wR_factor_gt 0.1078
_refine_ls_wR_factor_ref 0.1089
_reflns_limit_h_max 35
_reflns_limit_h_min -36
_reflns_limit_k_max 10
_reflns_limit_k_min 0
_reflns_limit_l_max 18
_reflns_limit_l_min 0
_reflns_number_gt 3582
_reflns_number_total 3728
_reflns_threshold_expression I>2.0\s(I)
_oxford_diffrn_Wilson_B_factor 2.62
_oxford_diffrn_Wilson_scale 0.39
_oxford_refine_ls_r_factor_ref 0.0442
_oxford_refine_ls_scale 1.773(12)
_oxford_reflns_number_all 3713
_oxford_structure_analysis_title 099KEC14-100K
_cod_data_source_file c8cc05430d2.cif
_cod_data_source_block BrColl2BF4-100K
_cod_depositor_comments
;
The following automatic conversions were performed:

'_chemical_melting_point' value 'not measured' was changed to '?' -
the value is undefined or not given.

Automatic conversion script
Id: cif_fix_values 4973 2017-02-22 13:04:09Z antanas 

 Adding full bibliography for 7122093--7122107.cif.
;
_cod_original_cell_volume 3600.28(11)
_cod_original_sg_symbol_H-M 'C 2/c '
_cod_database_code 7122100
_oxford_refine_reflns_threshold_expression_ref I>-3.0\s(I)

loop_
_symmetry_equiv_pos_as_xyz
x,y,z
-x,-y,-z
x+1/2,y+1/2,z
-x+1/2,-y+1/2,-z
x,-y,z+1/2
-x,y,-z+1/2
x+1/2,-y+1/2,z+1/2
-x+1/2,y+1/2,-z+1/2

loop_
_atom_site_label
_atom_site_type_symbol
_atom_site_fract_x
_atom_site_fract_y
_atom_site_fract_z
_atom_site_U_iso_or_equiv
_atom_site_occupancy
_atom_site_adp_type
_atom_site_refinement_flags_posn
_atom_site_disorder_assembly
_atom_site_disorder_group
Br1 Br 0.7500 0.2500 0.5000 0.0307 1.0000 Uani S . .
N11 N 0.74558(8) 0.0184(3) 0.44649(14) 0.0296 1.0000 Uani . . .
C12 C 0.78566(9) -0.0659(3) 0.44896(18) 0.0315 1.0000 Uani . . .
C13 C 0.78316(10) -0.2089(3) 0.40320(19) 0.0325 1.0000 Uani . . .
C14 C 0.73998(10) -0.2658(3) 0.35421(18) 0.0314 1.0000 Uani . . .
C15 C 0.69970(9) -0.1790(3) 0.35602(17) 0.0317 1.0000 Uani . . .
C16 C 0.70260(9) -0.0378(3) 0.40304(17) 0.0302 1.0000 Uani . . .
C17 C 0.83178(11) 0.0002(4) 0.5015(2) 0.0450 1.0000 Uani . . .
C18 C 0.73700(11) -0.4168(4) 0.3007(2) 0.0444 1.0000 Uani . . .
C19 C 0.65931(10) 0.0568(4) 0.4073(2) 0.0413 1.0000 Uani . . .
Br2 Br 0.50548(2) 0.50644(9) 0.48415(4) 0.0239 0.5000 Uani . 1 -1
N21 N 0.53931(19) 0.4795(8) 0.3740(4) 0.0237 0.5000 Uani . 1 -1
C22 C 0.5515(2) 0.6086(9) 0.3333(6) 0.0205 0.5000 Uani . 1 -1
C23 C 0.5748(2) 0.5945(8) 0.2640(5) 0.0234 0.5000 Uani . 1 -1
C24 C 0.5859(3) 0.4436(9) 0.2329(7) 0.0271 0.5000 Uani . 1 -1
C25 C 0.5708(3) 0.3139(9) 0.2774(6) 0.0279 0.5000 Uani . 1 -1
C26 C 0.5479(3) 0.3322(9) 0.3477(7) 0.0262 0.5000 Uani . 1 -1
C27 C 0.5396(3) 0.7705(8) 0.3642(5) 0.0285 0.5000 Uani . 1 -1
C28 C 0.6118(3) 0.4277(9) 0.1584(6) 0.0365 0.5000 Uani . 1 -1
C29 C 0.5327(3) 0.1943(10) 0.3932(6) 0.0417 0.5000 Uani . 1 -1
N31 N 0.47113(19) 0.5308(7) 0.5944(4) 0.0216 0.5000 Uani . 1 -1
C32 C 0.4587(3) 0.4029(9) 0.6355(5) 0.0231 0.5000 Uani . 1 -1
C33 C 0.4353(3) 0.4173(9) 0.7036(6) 0.0276 0.5000 Uani . 1 -1
C34 C 0.4230(3) 0.5682(11) 0.7327(6) 0.0307 0.5000 Uani . 1 -1
C35 C 0.4379(3) 0.6944(11) 0.6879(7) 0.0307 0.5000 Uani . 1 -1
C36 C 0.4610(3) 0.6782(10) 0.6190(6) 0.0275 0.5000 Uani . 1 -1
C37 C 0.4730(3) 0.2439(9) 0.6078(5) 0.0386 0.5000 Uani . 1 -1
C38 C 0.3957(3) 0.5859(10) 0.8066(6) 0.0353 0.5000 Uani . 1 -1
C39 C 0.4762(3) 0.8172(9) 0.5718(6) 0.0434 0.5000 Uani . 1 -1
B1 B 0.61163(14) 0.0330(5) 0.6419(2) 0.0444 1.0000 Uani . . .
F11 F 0.62431(12) 0.1796(3) 0.61628(18) 0.0847 1.0000 Uani . . .
F12 F 0.58081(8) 0.0501(3) 0.6987(2) 0.0792 1.0000 Uani . . .
F13 F 0.59295(14) -0.0580(3) 0.56722(16) 0.1165 1.0000 Uani . . .
F14 F 0.65043(7) -0.0470(3) 0.69095(18) 0.0692 1.0000 Uani . . .
H131 H 0.8101 -0.2665 0.4054 0.0389 1.0000 Uiso R . .
H151 H 0.6698 -0.2143 0.3254 0.0382 1.0000 Uiso R . .
H171 H 0.8568 -0.0753 0.5040 0.0667 1.0000 Uiso R . .
H172 H 0.8394 0.0956 0.4751 0.0668 1.0000 Uiso R . .
H173 H 0.8310 0.0235 0.5637 0.0667 1.0000 Uiso R . .
H181 H 0.7099 -0.4755 0.3066 0.0684 1.0000 Uiso R . .
H182 H 0.7356 -0.3894 0.2388 0.0679 1.0000 Uiso R . .
H183 H 0.7646 -0.4790 0.3251 0.0681 1.0000 Uiso R . .
H191 H 0.6582 0.0780 0.4691 0.0608 1.0000 Uiso R . .
H192 H 0.6592 0.1560 0.3771 0.0613 1.0000 Uiso R . .
H193 H 0.6315 -0.0006 0.3796 0.0615 1.0000 Uiso R . .
H231 H 0.5834 0.6837 0.2365 0.0280 0.5000 Uiso R 1 -1
H251 H 0.5762 0.2128 0.2591 0.0327 0.5000 Uiso R 1 -1
H271 H 0.5498 0.8490 0.3273 0.0428 0.5000 Uiso R 1 -1
H272 H 0.5556 0.7859 0.4265 0.0429 0.5000 Uiso R 1 -1
H273 H 0.5063 0.7786 0.3586 0.0428 0.5000 Uiso R 1 -1
H281 H 0.5992 0.3404 0.1206 0.0553 0.5000 Uiso R 1 -1
H282 H 0.6448 0.4112 0.1837 0.0548 0.5000 Uiso R 1 -1
H283 H 0.6081 0.5203 0.1216 0.0553 0.5000 Uiso R 1 -1
H291 H 0.4994 0.1998 0.3894 0.0616 0.5000 Uiso R 1 -1
H292 H 0.5490 0.1913 0.4559 0.0619 0.5000 Uiso R 1 -1
H293 H 0.5393 0.0993 0.3641 0.0620 0.5000 Uiso R 1 -1
H331 H 0.4270 0.3287 0.7321 0.0330 0.5000 Uiso R 1 -1
H351 H 0.4320 0.7952 0.7068 0.0368 0.5000 Uiso R 1 -1
H371 H 0.4645 0.1668 0.6478 0.0579 0.5000 Uiso R 1 -1
H372 H 0.5063 0.2420 0.6129 0.0578 0.5000 Uiso R 1 -1
H373 H 0.4567 0.2219 0.5460 0.0579 0.5000 Uiso R 1 -1
H381 H 0.4140 0.6457 0.8561 0.0530 0.5000 Uiso R 1 -1
H382 H 0.3891 0.4857 0.8295 0.0530 0.5000 Uiso R 1 -1
H383 H 0.3662 0.6388 0.7841 0.0529 0.5000 Uiso R 1 -1
H391 H 0.4620 0.8125 0.5077 0.0649 0.5000 Uiso R 1 -1
H392 H 0.5099 0.8170 0.5815 0.0648 0.5000 Uiso R 1 -1
H393 H 0.4663 0.9114 0.5967 0.0649 0.5000 Uiso R 1 -1

loop_
_atom_site_aniso_label
_atom_site_aniso_U_11
_atom_site_aniso_U_22
_atom_site_aniso_U_33
_atom_site_aniso_U_23
_atom_site_aniso_U_13
_atom_site_aniso_U_12
Br1 0.0349(2) 0.0253(2) 0.0286(2) 0.00169(13) -0.00003(15) 0.00089(14)
N11 0.0351(11) 0.0247(10) 0.0266(10) 0.0002(8) 0.0019(9) 0.0010(8)
C12 0.0322(13) 0.0278(13) 0.0328(13) 0.0025(10) 0.0038(10) 0.0008(10)
C13 0.0321(13) 0.0301(13) 0.0362(14) 0.0007(11) 0.0094(11) 0.0008(10)
C14 0.0368(14) 0.0308(13) 0.0282(12) -0.0015(10) 0.0109(11) -0.0030(10)
C15 0.0313(13) 0.0338(14) 0.0293(12) -0.0014(10) 0.0055(10) -0.0039(10)
C16 0.0324(13) 0.0303(13) 0.0265(12) 0.0031(10) 0.0033(10) 0.0003(10)
C17 0.0327(14) 0.0345(15) 0.0606(19) -0.0052(13) -0.0048(14) 0.0031(12)
C18 0.0435(16) 0.0440(17) 0.0482(17) -0.0168(14) 0.0153(14) -0.0057(13)
C19 0.0325(14) 0.0415(16) 0.0468(16) -0.0082(13) 0.0023(12) 0.0027(12)
Br2 0.0260(4) 0.0164(2) 0.0274(5) -0.0004(3) 0.0015(2) 0.0028(2)
N21 0.023(3) 0.026(3) 0.023(3) -0.006(2) 0.006(2) 0.006(2)
C22 0.023(4) 0.023(3) 0.016(5) 0.003(3) 0.007(3) -0.002(2)
C23 0.020(3) 0.018(3) 0.031(4) 0.001(3) 0.003(3) 0.000(2)
C24 0.022(4) 0.025(3) 0.031(5) -0.003(4) -0.001(3) 0.003(2)
C25 0.032(3) 0.017(4) 0.035(5) -0.007(3) 0.008(3) 0.011(2)
C26 0.035(4) 0.020(3) 0.026(5) -0.003(3) 0.012(3) 0.007(3)
C27 0.041(4) 0.018(3) 0.028(4) -0.002(3) 0.010(3) -0.003(2)
C28 0.038(3) 0.036(4) 0.039(5) -0.004(3) 0.017(3) 0.003(3)
C29 0.058(5) 0.022(4) 0.051(5) -0.001(3) 0.025(4) 0.010(3)
N31 0.024(3) 0.020(2) 0.023(3) -0.003(2) 0.0070(19) 0.0064(18)
C32 0.031(4) 0.019(4) 0.017(4) 0.001(3) -0.000(3) 0.001(2)
C33 0.030(5) 0.030(3) 0.021(5) 0.013(3) 0.003(3) -0.009(3)
C34 0.022(3) 0.042(5) 0.026(4) -0.004(4) -0.000(3) 0.005(3)
C35 0.034(4) 0.029(4) 0.031(6) 0.000(4) 0.010(4) 0.005(3)
C36 0.029(3) 0.025(4) 0.029(4) -0.001(3) 0.007(3) 0.007(2)
C37 0.068(5) 0.018(3) 0.031(4) 0.004(3) 0.013(3) -0.002(3)
C38 0.036(4) 0.044(4) 0.030(4) 0.003(4) 0.014(4) 0.002(3)
C39 0.064(5) 0.015(3) 0.062(5) -0.005(3) 0.037(4) 0.009(3)
B1 0.051(2) 0.0427(19) 0.0379(17) 0.0002(15) 0.0062(15) -0.0154(16)
F11 0.141(2) 0.0493(13) 0.0783(16) -0.0075(12) 0.0551(17) -0.0429(15)
F12 0.0633(14) 0.0565(13) 0.134(2) 0.0367(15) 0.0572(15) 0.0227(11)
F13 0.201(4) 0.0760(18) 0.0433(12) 0.0132(12) -0.0361(17) -0.076(2)
F14 0.0455(11) 0.0662(14) 0.0917(17) -0.0308(13) 0.0066(11) 0.0088(10)

loop_
_atom_type_symbol
_atom_type_scat_dispersion_real
_atom_type_scat_dispersion_imag
_atom_type_scat_Cromer_Mann_a1
_atom_type_scat_Cromer_Mann_b1
_atom_type_scat_Cromer_Mann_a2
_atom_type_scat_Cromer_Mann_b2
_atom_type_scat_Cromer_Mann_a3
_atom_type_scat_Cromer_Mann_b3
_atom_type_scat_Cromer_Mann_a4
_atom_type_scat_Cromer_Mann_b4
_atom_type_scat_Cromer_Mann_c
_atom_type_scat_source
C 0.0181 0.0091 2.3100 20.8439 1.0200 10.2075 1.5886 0.5687 0.8650 51.6512 0.2156 'International Tables Vol C 4.2.6.8 and 6.1.1.4'
H 0.0000 0.0000 0.4930 10.5109 0.3229 26.1257 0.1402 3.1424 0.0408 57.7998 0.0030 'International Tables Vol C 4.2.6.8 and 6.1.1.4'
B 0.0090 0.0039 2.0545 23.2185 1.3326 1.0210 1.0979 60.3498 0.7068 0.1403 -0.1932 'International Tables Vol C 4.2.6.8 and 6.1.1.4'
N 0.0311 0.0180 12.2126 0.0057 3.1322 9.8933 2.0125 28.9975 1.1663 0.5826 -11.5290 'International Tables Vol C 4.2.6.8 and 6.1.1.4'
F 0.0727 0.0534 3.5392 10.2825 2.6412 4.2944 1.5170 0.2615 1.0243 26.1476 0.2776 'International Tables Vol C 4.2.6.8 and 6.1.1.4'
Br -0.6763 1.2805 17.1789 2.1723 5.2358 16.5796 5.6377 0.2609 3.9851 41.4328 2.9557 'International Tables Vol C 4.2.6.8 and 6.1.1.4'

loop_
_geom_angle_atom_site_label_1
_geom_angle_site_symmetry_1
_geom_angle_atom_site_label_2
_geom_angle_atom_site_label_3
_geom_angle
_geom_angle_publ_flag
N11 4_656 Br1 N11 179.99 yes
Br1 . N11 C12 119.97(18) yes
Br1 . N11 C16 118.68(18) yes
C12 . N11 C16 121.1(2) yes
N11 . C12 C13 119.8(2) yes
N11 . C12 C17 118.3(2) yes
C13 . C12 C17 121.9(2) yes
C12 . C13 C14 120.5(3) yes
C12 . C13 H131 119.9 no
C14 . C13 H131 119.6 no
C13 . C14 C15 117.9(2) yes
C13 . C14 C18 121.1(3) yes
C15 . C14 C18 121.0(3) yes
C14 . C15 C16 121.0(2) yes
C14 . C15 H151 120.8 no
C16 . C15 H151 118.3 no
C15 . C16 N11 119.6(2) yes
C15 . C16 C19 121.8(2) yes
N11 . C16 C19 118.6(2) yes
C12 . C17 H171 110.4 no
C12 . C17 H172 111.1 no
H171 . C17 H172 109.9 no
C12 . C17 H173 112.2 no
H171 . C17 H173 106.3 no
H172 . C17 H173 106.8 no
C14 . C18 H181 110.3 no
C14 . C18 H182 107.5 no
H181 . C18 H182 111.3 no
C14 . C18 H183 108.6 no
H181 . C18 H183 108.0 no
H182 . C18 H183 111.1 no
C16 . C19 H191 110.6 no
C16 . C19 H192 111.4 no
H191 . C19 H192 107.5 no
C16 . C19 H193 110.0 no
H191 . C19 H193 108.2 no
H192 . C19 H193 109.2 no
N21 . Br2 N31 179.3(3) yes
Br2 . N21 C22 119.0(5) yes
Br2 . N21 C26 118.5(6) yes
C22 . N21 C26 122.5(7) yes
N21 . C22 C23 120.1(6) yes
N21 . C22 C27 120.0(8) yes
C23 . C22 C27 119.9(7) yes
C22 . C23 C24 121.0(7) yes
C22 . C23 H231 119.8 no
C24 . C23 H231 119.2 no
C23 . C24 C25 115.4(9) yes
C23 . C24 C28 121.2(8) yes
C25 . C24 C28 123.4(7) yes
C24 . C25 C26 122.1(8) yes
C24 . C25 H251 119.5 no
C26 . C25 H251 118.4 no
C25 . C26 N21 118.8(8) yes
C25 . C26 C29 120.9(7) yes
N21 . C26 C29 120.3(9) yes
C22 . C27 H271 109.5 no
C22 . C27 H272 109.4 no
H271 . C27 H272 109.3 no
C22 . C27 H273 109.5 no
H271 . C27 H273 109.7 no
H272 . C27 H273 109.5 no
C24 . C28 H281 109.2 no
C24 . C28 H282 110.0 no
H281 . C28 H282 109.9 no
C24 . C28 H283 110.7 no
H281 . C28 H283 108.2 no
H282 . C28 H283 108.9 no
C26 . C29 H291 109.7 no
C26 . C29 H292 110.3 no
H291 . C29 H292 109.4 no
C26 . C29 H293 110.1 no
H291 . C29 H293 108.5 no
H292 . C29 H293 108.9 no
Br2 . N31 C32 120.2(5) yes
Br2 . N31 C36 118.1(5) yes
C32 . N31 C36 121.7(6) yes
N31 . C32 C33 120.5(7) yes
N31 . C32 C37 118.9(7) yes
C33 . C32 C37 120.5(7) yes
C32 . C33 C34 121.0(7) yes
C32 . C33 H331 120.2 no
C34 . C33 H331 118.8 no
C33 . C34 C35 114.8(8) yes
C33 . C34 C38 121.6(8) yes
C35 . C34 C38 123.6(8) yes
C34 . C35 C36 123.5(8) yes
C34 . C35 H351 117.6 no
C36 . C35 H351 118.9 no
C35 . C36 N31 118.4(7) yes
C35 . C36 C39 122.0(7) yes
N31 . C36 C39 119.6(7) yes
C32 . C37 H371 108.4 no
C32 . C37 H372 109.3 no
H371 . C37 H372 109.5 no
C32 . C37 H373 109.8 no
H371 . C37 H373 109.6 no
H372 . C37 H373 110.1 no
C34 . C38 H381 109.7 no
C34 . C38 H382 111.1 no
H381 . C38 H382 108.3 no
C34 . C38 H383 111.1 no
H381 . C38 H383 108.7 no
H382 . C38 H383 107.9 no
C36 . C39 H391 109.8 no
C36 . C39 H392 109.0 no
H391 . C39 H392 110.5 no
C36 . C39 H393 109.1 no
H391 . C39 H393 109.3 no
H392 . C39 H393 109.2 no
F11 . B1 F12 109.2(3) yes
F11 . B1 F13 111.1(3) yes
F12 . B1 F13 112.1(3) yes
F11 . B1 F14 111.0(3) yes
F12 . B1 F14 106.6(3) yes
F13 . B1 F14 106.7(3) yes

loop_
_geom_bond_atom_site_label_1
_geom_bond_atom_site_label_2
_geom_bond_site_symmetry_2
_geom_bond_distance
_geom_bond_publ_flag
Br1 N11 4_656 2.115(2) yes
Br1 N11 . 2.115(2) yes
N11 C12 . 1.357(3) yes
N11 C16 . 1.357(3) yes
C12 C13 . 1.388(4) yes
C12 C17 . 1.501(4) yes
C13 C14 . 1.389(4) yes
C13 H131 . 0.916 no
C14 C15 . 1.385(4) yes
C14 C18 . 1.504(4) yes
C15 C16 . 1.383(4) yes
C15 H151 . 0.934 no
C16 C19 . 1.502(4) yes
C17 H171 . 0.962 no
C17 H172 . 0.948 no
C17 H173 . 0.961 no
C18 H181 . 0.950 no
C18 H182 . 0.951 no
C18 H183 . 0.959 no
C19 H191 . 0.954 no
C19 H192 . 0.956 no
C19 H193 . 0.954 no
Br2 N21 . 2.116(6) yes
Br2 N31 . 2.125(6) yes
N21 C22 . 1.339(10) yes
N21 C26 . 1.349(10) yes
C22 C23 . 1.368(10) yes
C22 C27 . 1.513(10) yes
C23 C24 . 1.423(11) yes
C23 H231 . 0.922 no
C24 C25 . 1.407(11) yes
C24 C28 . 1.485(11) yes
C25 C26 . 1.377(11) yes
C25 H251 . 0.924 no
C26 C29 . 1.472(11) yes
C27 H271 . 0.953 no
C27 H272 . 0.958 no
C27 H273 . 0.953 no
C28 H281 . 0.955 no
C28 H282 . 0.958 no
C28 H283 . 0.954 no
C29 H291 . 0.955 no
C29 H292 . 0.956 no
C29 H293 . 0.957 no
N31 C32 . 1.337(9) yes
N31 C36 . 1.354(11) yes
C32 C33 . 1.355(10) yes
C32 C37 . 1.495(11) yes
C33 C34 . 1.422(13) yes
C33 H331 . 0.922 no
C34 C35 . 1.385(12) yes
C34 C38 . 1.507(10) yes
C35 C36 . 1.359(11) yes
C35 H351 . 0.929 no
C36 C39 . 1.492(10) yes
C37 H371 . 0.957 no
C37 H372 . 0.951 no
C37 H373 . 0.961 no
C38 H381 . 0.956 no
C38 H382 . 0.952 no
C38 H383 . 0.960 no
C39 H391 . 0.960 no
C39 H392 . 0.955 no
C39 H393 . 0.954 no
B1 F11 . 1.376(4) yes
B1 F12 . 1.374(5) yes
B1 F13 . 1.370(4) yes
B1 F14 . 1.378(5) yes

loop_
_geom_hbond_atom_site_label_D
_geom_hbond_site_symmetry_D
_geom_hbond_atom_site_label_H
_geom_hbond_atom_site_label_A
_geom_hbond_site_symmetry_A
_geom_hbond_angle_DHA
_geom_hbond_distance_DH
_geom_hbond_distance_HA
_geom_hbond_distance_DA
_geom_hbond_publ_flag
C28 2_666 H382 C23 2_666 122 0.76 2.05 2.534(9) yes
